data_3000516
loop_
_publ_author_name
'Morgan Redington'

_journal_name_full 'To be published in Chemistry of Materials'
_chemical_formula_sum 'Ca H13 Li2'
_space_group_name_Hall '-P 1'
_space_group_name_H-M_alt 'P -1'
_cell_angle_alpha 77.6523748800
_cell_angle_beta 86.2504694758
_cell_angle_gamma 78.4451275314
_cell_length_a 3.3622512551
_cell_length_b 3.3797386459
_cell_length_c 7.2479800914
_cell_volume 78.805
_cod_database_code 3000516
_cod_hold_until_date 2024-11-17
_cod_depositor_requested_release_date 2024-11-17

loop_
_atom_site_label
_atom_site_fract_x
_atom_site_fract_y
_atom_site_fract_z
? ? ? ?
